data_1557901
loop_
_publ_author_name
'Okude, Ryo'
'Mori, Genki'
'Yagi, Akiko'
'Itami, Kenichiro'

_publ_section_title
;
 Programmable synthesis of multiply arylated cubanes through C--H
 metalation and arylation
;
_journal_issue 29
_journal_name_full 'Chemical Science'
_journal_page_first 7672
_journal_page_last 7675
_journal_paper_doi 10.1039/D0SC01909G
_journal_volume 11
_journal_year 2020
_chemical_formula_moiety 'C42 H34 F9 N O'
_chemical_formula_sum 'C42 H34 F9 N O'
_chemical_formula_weight 739.70
_space_group_crystal_system orthorhombic
_space_group_IT_number 56
_space_group_name_Hall '-P 2ab 2ac'
_space_group_name_H-M_alt 'P c c n'
_atom_sites_solution_hydrogens geom
_atom_sites_solution_primary iterative
_audit_creation_date 2020-02-21
_audit_creation_method
;
Olex2 1.3
(compiled 2019.11.21 svn.r41b79517 for OlexSys, GUI svn.r6003)
;
_audit_update_record
;
2020-03-30 deposited with the CCDC.	2020-04-24 downloaded from the CCDC.
;
_cell_angle_alpha 90
_cell_angle_beta 90
_cell_angle_gamma 90
_cell_formula_units_Z 8
_cell_length_a 37.6320(10)
_cell_length_b 14.8891(4)
_cell_length_c 13.0219(4)
_cell_measurement_reflns_used 9923
_cell_measurement_temperature 123(2)
_cell_measurement_theta_max 26.3190
_cell_measurement_theta_min 2.1160
_cell_volume 7296.3(4)
_computing_cell_refinement 'CrysAlisPro 1.171.40.39a (Rigaku OD, 2019)'
_computing_data_collection 'CrysAlisPro 1.171.40.39a (Rigaku OD, 2019)'
_computing_data_reduction 'CrysAlisPro 1.171.40.39a (Rigaku OD, 2019)'
_computing_molecular_graphics 'Olex2 1.3 (Dolomanov et al., 2009)'
_computing_publication_material 'Olex2 1.3 (Dolomanov et al., 2009)'
_computing_structure_refinement 'SHELXL 2018/3 (Sheldrick, 2015)'
_computing_structure_solution 'SHELXT  (Sheldrick, 2015)'
_diffrn_ambient_temperature 123(2)
_diffrn_detector 'CCD plate'
_diffrn_detector_area_resol_mean 5.8140
_diffrn_detector_type 'Pilatus 200K'
_diffrn_measured_fraction_theta_full 0.998
_diffrn_measured_fraction_theta_max 0.841
_diffrn_measurement_details
;
List of Runs (angles in degrees, time in seconds):

  # Type    Start    End  Width  t~exp~   \w     \q     \k     \f   Frames
#--------------------------------------------------------------------------
  1  \w    -69.00 -41.00   0.50   20.36    --   11.29 -57.00-120.00   56
  2  \w    -21.00  11.00   0.50   20.36    --   11.29 -57.00-120.00   64
  3  \w    -15.00  62.00   0.50   20.36    --   11.29 -99.00   0.00  154
  4  \w      2.00  39.00   0.50   20.36    --   11.29  77.00 146.00   74
  5  \w     60.00  86.00   0.50   20.36    --   11.29  77.00 146.00   52
;
_diffrn_measurement_device 'four-circle diffractometer'
_diffrn_measurement_device_type 'ROD, Synergy Custom system, Pilatus 200K'
_diffrn_measurement_method '\w scans'
_diffrn_orient_matrix_type 'CrysAlisPro convention (1999,Acta A55,543-557)'
_diffrn_orient_matrix_UB_11 -0.0186332000
_diffrn_orient_matrix_UB_12 -0.0040060000
_diffrn_orient_matrix_UB_13 -0.0066842000
_diffrn_orient_matrix_UB_21 0.0000624000
_diffrn_orient_matrix_UB_22 -0.0399691000
_diffrn_orient_matrix_UB_23 0.0296510000
_diffrn_orient_matrix_UB_31 -0.0028047000
_diffrn_orient_matrix_UB_32 0.0256134000
_diffrn_orient_matrix_UB_33 0.0452170000
_diffrn_radiation_monochromator mirror
_diffrn_radiation_probe x-ray
_diffrn_radiation_type 'Mo K\a'
_diffrn_radiation_wavelength 0.71073
_diffrn_reflns_av_R_equivalents 0.0503
_diffrn_reflns_av_unetI/netI 0.0600
_diffrn_reflns_Laue_measured_fraction_full 0.998
_diffrn_reflns_Laue_measured_fraction_max 0.841
_diffrn_reflns_limit_h_max 46
_diffrn_reflns_limit_h_min -49
_diffrn_reflns_limit_k_max 17
_diffrn_reflns_limit_k_min -13
_diffrn_reflns_limit_l_max 13
_diffrn_reflns_limit_l_min -15
_diffrn_reflns_number 27734
_diffrn_reflns_point_group_measured_fraction_full 0.998
_diffrn_reflns_point_group_measured_fraction_max 0.841
_diffrn_reflns_theta_full 25.000
_diffrn_reflns_theta_max 27.888
_diffrn_reflns_theta_min 2.123
_diffrn_source 'Rotating-anode X-ray tube'
_diffrn_source_type 'Rigaku (Mo) X-ray Source'
_exptl_absorpt_coefficient_mu 0.112
_exptl_absorpt_correction_T_max 1.00000
_exptl_absorpt_correction_T_min 0.73948
_exptl_absorpt_correction_type multi-scan
_exptl_absorpt_process_details
;
CrysAlisPro 1.171.40.39a (Rigaku Oxford Diffraction, 2019)
Empirical absorption correction using spherical harmonics,
 implemented in SCALE3 ABSPACK scaling algorithm.
;
_exptl_crystal_colour colourless
_exptl_crystal_colour_primary colourless
_exptl_crystal_density_diffrn 1.347
_exptl_crystal_description needle
_exptl_crystal_F_000 3056
_exptl_crystal_size_max 0.15
_exptl_crystal_size_mid 0.1
_exptl_crystal_size_min 0.05
_refine_diff_density_max 0.510
_refine_diff_density_min -0.352
_refine_diff_density_rms 0.064
_refine_ls_extinction_method none
_refine_ls_goodness_of_fit_ref 1.071
_refine_ls_hydrogen_treatment constr
_refine_ls_matrix_type full
_refine_ls_number_parameters 510
_refine_ls_number_reflns 7329
_refine_ls_number_restraints 54
_refine_ls_restrained_S_all 1.124
_refine_ls_R_factor_all 0.1062
_refine_ls_R_factor_gt 0.0697
_refine_ls_shift/su_max 0.001
_refine_ls_shift/su_mean 0.000
_refine_ls_structure_factor_coef Fsqd
_refine_ls_weighting_details 'w=1/[\s^2^(Fo^2^)+(0.0659P)^2^+8.8591P] where P=(Fo^2^+2Fc^2^)/3'
_refine_ls_weighting_scheme calc
_refine_ls_wR_factor_gt 0.1559
_refine_ls_wR_factor_ref 0.1699
_reflns_Friedel_coverage 0.000
_reflns_number_gt 5137
_reflns_number_total 7329
_reflns_threshold_expression 'I > 2\s(I)'
_cod_data_source_file d0sc01909g2.cif
_cod_data_source_block 5a
_cod_depositor_comments
;Adding full bibliography for 1557900--1557907.cif.

 Adding full bibliography for 1557900--1557907.cif.
;
_cod_database_code 1557901
_shelx_shelxl_version_number 2018/3
_chemical_oxdiff_formula 'C42 H34 F9 N O'
_shelx_space_group_comment
;
The symmetry employed for this shelxl refinement is uniquely defined
by the following loop, which should always be used as a source of
symmetry information in preference to the above space-group names.
They are only intended as comments.
;
_shelx_estimated_absorpt_t_max 0.994
_shelx_estimated_absorpt_t_min 0.983
_reflns_odcompleteness_completeness 99.69
_reflns_odcompleteness_iscentric 1
_reflns_odcompleteness_theta 25.01
_olex2_refinement_description
;
1. Fixed Uiso
 At 1.2 times of:
  All C(H) groups
 At 1.5 times of:
  All C(H,H,H) groups
2. Restrained distances
 F1-C01C = F00X-C01C = F00Y-C01C = F01H-C01C = F01I-C01C = F01G-C01C
 1.35 with sigma of 0.01
 F00Y-C01C = F01H-C01C = F00X-C01C = F1-C01C = F01G-C01C = F01I-C01C
 1.35 with sigma of 0.01
 F1-F01I
 2.2 with sigma of 0.02
 F00Y-F1
 2.2 with sigma of 0.02
 F00X-F01H
 2.2 with sigma of 0.02
 F00Y-F01I
 2.2 with sigma of 0.02
 F01H-F01G
 2.2 with sigma of 0.02
 F00X-F01G
 2.2 with sigma of 0.02
3. Uiso/Uaniso restraints and constraints
Uanis(F00X) \\sim Ueq, Uanis(F01G) \\sim Ueq, Uanis(F01H) \\sim Ueq, Uanis(F1)
\\sim Ueq, Uanis(F00Y) \\sim Ueq, Uanis(F01I) \\sim Ueq: with sigma of 0.01 and
sigma for terminal atoms of 0.01
4. Others
 Sof(F1)=Sof(F00Y)=Sof(F01I)=1-FVAR(1)
 Sof(F00X)=Sof(F01G)=Sof(F01H)=FVAR(1)
5.a Ternary CH refined with riding coordinates:
 C00F(H00F), C00G(H00G), C00M(H00M), C00Z(H00Z), C017(H017)
5.b Aromatic/amide H refined with riding coordinates:
 C00B(H00B), C00H(H00H), C00J(H00J), C00L(H00L), C00Q(H00Q), C00S(H00S),
 C00T(H00T), C00U(H00U), C00V(H00V), C00Y(H00Y), C012(H012), C013(H013),
 C014(H014), C018(H018), C01B(H01J), C01D(H01K), C01F(H01O)
5.c Idealised Me refined as rotating group:
 C016(H01A,H01B,H01C), C019(H01D,H01E,H01F), C01A(H01G,H01H,H01I), C01E(H01L,
 H01M,H01N)
;
_olex2_submission_special_instructions 'No special instructions were received'
_oxdiff_exptl_absorpt_empirical_details
;
Empirical correction (ABSPACK) includes:
- Absorption correction using spherical harmonics
- Frame scaling
;
_oxdiff_exptl_absorpt_empirical_full_max 1.277
_oxdiff_exptl_absorpt_empirical_full_min 0.666

loop_
_space_group_symop_operation_xyz
'x, y, z'
'-x+1/2, -y+1/2, z'
'-x, y+1/2, -z+1/2'
'x+1/2, -y, -z+1/2'
'-x, -y, -z'
'x-1/2, y-1/2, -z'
'x, -y-1/2, z-1/2'
'-x-1/2, y, z-1/2'

loop_
_atom_site_label
_atom_site_type_symbol
_atom_site_fract_x
_atom_site_fract_y
_atom_site_fract_z
_atom_site_U_iso_or_equiv
_atom_site_adp_type
_atom_site_occupancy
_atom_site_site_symmetry_order
_atom_site_calc_flag
_atom_site_refinement_flags_posn
_atom_site_refinement_flags_adp
_atom_site_refinement_flags_occupancy
_atom_site_disorder_assembly
_atom_site_disorder_group
F001 F 0.66242(5) -0.09413(11) 0.40290(15) 0.0380(5) Uani 1 1 d . . . . .
F002 F 0.69711(5) -0.03586(13) 0.29135(15) 0.0450(5) Uani 1 1 d . . . . .
F003 F 0.70961(5) -0.02715(13) 0.45184(17) 0.0478(6) Uani 1 1 d . . . . .
O004 O 0.64620(5) 0.42268(14) 0.21737(15) 0.0282(5) Uani 1 1 d . . . . .
F005 F 0.51745(6) 0.46118(17) -0.14645(15) 0.0555(6) Uani 1 1 d . . . . .
F006 F 0.57278(6) 0.45561(19) -0.16593(16) 0.0669(8) Uani 1 1 d . . . . .
F007 F 0.54709(8) 0.57987(15) -0.12983(17) 0.0745(8) Uani 1 1 d . . . . .
N008 N 0.67926(6) 0.41611(15) 0.36141(17) 0.0178(5) Uani 1 1 d . . . . .
C009 C 0.61327(7) 0.52907(18) 0.5162(2) 0.0172(6) Uani 1 1 d . . . . .
C00A C 0.62415(7) 0.22259(17) 0.4131(2) 0.0165(6) Uani 1 1 d . . . . .
C00B C 0.63020(7) 0.16741(18) 0.4970(2) 0.0183(6) Uani 1 1 d . . . . .
H00B H 0.621018 0.184028 0.562276 0.022 Uiso 1 1 calc R U . . .
C00C C 0.64781(7) 0.41381(17) 0.3116(2) 0.0170(6) Uani 1 1 d . . . . .
C00D C 0.59806(7) 0.44874(17) 0.4655(2) 0.0161(6) Uani 1 1 d . . . . .
C00E C 0.60251(7) 0.30549(17) 0.4191(2) 0.0165(6) Uani 1 1 d . . . . .
C00F C 0.58768(7) 0.35640(17) 0.5155(2) 0.0175(6) Uani 1 1 d . . . . .
H00F H 0.592322 0.339199 0.588500 0.021 Uiso 1 1 calc R U . . .
C00G C 0.56069(7) 0.45302(18) 0.4126(2) 0.0169(6) Uani 1 1 d . . . . .
H00G H 0.545191 0.507544 0.410575 0.020 Uiso 1 1 calc R U . . .
C00H C 0.62833(7) 0.59797(18) 0.4580(2) 0.0205(6) Uani 1 1 d . . . . .
H00H H 0.629778 0.591798 0.385505 0.025 Uiso 1 1 calc R U . . .
C00I C 0.56682(7) 0.42838(18) 0.2070(2) 0.0185(6) Uani 1 1 d . . . . .
C00J C 0.64941(7) 0.08845(18) 0.4875(2) 0.0199(6) Uani 1 1 d . . . . .
H00J H 0.653402 0.051389 0.545762 0.024 Uiso 1 1 calc R U . . .
C00K C 0.57506(7) 0.40253(18) 0.3154(2) 0.0178(6) Uani 1 1 d . . . . .
C00L C 0.61095(8) 0.54018(19) 0.6220(2) 0.0226(6) Uani 1 1 d . . . . .
H00L H 0.600442 0.494365 0.662683 0.027 Uiso 1 1 calc R U . . .
C00M C 0.56496(7) 0.31161(18) 0.3667(2) 0.0182(6) Uani 1 1 d . . . . .
H00M H 0.552855 0.260752 0.330799 0.022 Uiso 1 1 calc R U . . .
C00N C 0.66274(7) 0.06401(18) 0.3925(2) 0.0196(6) Uani 1 1 d . . . . .
C00O C 0.55001(7) 0.36090(18) 0.4640(2) 0.0189(6) Uani 1 1 d . . . . .
C00P C 0.61338(7) 0.39848(17) 0.3682(2) 0.0159(6) Uani 1 1 d . . . . .
C00Q C 0.57732(7) 0.51131(19) 0.1675(2) 0.0231(6) Uani 1 1 d . . . . .
H00Q H 0.589212 0.553021 0.210683 0.028 Uiso 1 1 calc R U . . .
C00R C 0.63895(8) 0.68416(19) 0.6102(2) 0.0234(6) Uani 1 1 d . . . . .
C00S C 0.54836(7) 0.37055(19) 0.1435(2) 0.0228(6) Uani 1 1 d . . . . .
H00S H 0.540477 0.314459 0.169795 0.027 Uiso 1 1 calc R U . . .
C00T C 0.54110(8) 0.3927(2) 0.0420(2) 0.0249(7) Uani 1 1 d . . . . .
H00T H 0.528161 0.352329 -0.000318 0.030 Uiso 1 1 calc R U . . .
C00U C 0.64116(7) 0.67495(19) 0.5041(2) 0.0234(6) Uani 1 1 d . . . . .
H00U H 0.651426 0.721275 0.463646 0.028 Uiso 1 1 calc R U . . .
C00V C 0.65707(7) 0.11788(19) 0.3071(2) 0.0226(6) Uani 1 1 d . . . . .
H00V H 0.666244 0.100845 0.242026 0.027 Uiso 1 1 calc R U . . .
C00W C 0.51580(7) 0.34191(18) 0.5164(2) 0.0232(6) Uani 1 1 d . . . . .
F00X F 0.6546(3) 0.8375(5) 0.6034(6) 0.068(3) Uani 0.468(13) 1 d D U P A 1
C00Y C 0.63796(7) 0.19646(18) 0.3178(2) 0.0212(6) Uani 1 1 d . . . . .
H00Y H 0.634097 0.233478 0.259399 0.025 Uiso 1 1 calc R U . . .
C00Z C 0.68389(7) 0.39429(19) 0.4714(2) 0.0203(6) Uani 1 1 d . . . . .
H00Z H 0.659788 0.383817 0.501520 0.024 Uiso 1 1 calc R U . . .
C010 C 0.55273(7) 0.47358(19) 0.0029(2) 0.0229(6) Uani 1 1 d . . . . .
C011 C 0.68288(8) -0.0224(2) 0.3842(2) 0.0261(7) Uani 1 1 d . . . . .
C012 C 0.57065(8) 0.5336(2) 0.0663(2) 0.0250(7) Uani 1 1 d . . . . .
H012 H 0.578305 0.589833 0.039951 0.030 Uiso 1 1 calc R U . . .
C013 C 0.62372(8) 0.6169(2) 0.6687(2) 0.0266(7) Uani 1 1 d . . . . .
H013 H 0.622035 0.623471 0.741067 0.032 Uiso 1 1 calc R U . . .
C014 C 0.51219(8) 0.3522(2) 0.6220(2) 0.0277(7) Uani 1 1 d . . . . .
H014 H 0.531618 0.374243 0.661183 0.033 Uiso 1 1 calc R U . . .
C015 C 0.54790(8) 0.4934(2) -0.1080(2) 0.0298(7) Uani 1 1 d . . . . .
C016 C 0.70127(8) 0.4710(2) 0.5309(2) 0.0276(7) Uani 1 1 d . . . . .
H01A H 0.725940 0.478040 0.508118 0.041 Uiso 1 1 calc R U . . .
H01B H 0.700852 0.457275 0.604467 0.041 Uiso 1 1 calc R U . . .
H01C H 0.688197 0.526780 0.518153 0.041 Uiso 1 1 calc R U . . .
C017 C 0.71232(7) 0.4340(2) 0.3020(2) 0.0249(7) Uani 1 1 d . . . . .
H017 H 0.732323 0.432988 0.352504 0.030 Uiso 1 1 calc R U . . .
C018 C 0.48645(8) 0.3124(2) 0.4602(3) 0.0309(7) Uani 1 1 d . . . . .
H018 H 0.488153 0.306503 0.387700 0.037 Uiso 1 1 calc R U . . .
C019 C 0.70562(8) 0.3081(2) 0.4855(2) 0.0285(7) Uani 1 1 d . . . . .
H01D H 0.695431 0.260220 0.443073 0.043 Uiso 1 1 calc R U . . .
H01E H 0.705084 0.290043 0.557800 0.043 Uiso 1 1 calc R U . . .
H01F H 0.730256 0.319003 0.464447 0.043 Uiso 1 1 calc R U . . .
C01A C 0.71210(8) 0.5274(2) 0.2549(3) 0.0334(8) Uani 1 1 d . . . . .
H01G H 0.692995 0.531467 0.203961 0.050 Uiso 1 1 calc R U . . .
H01H H 0.734986 0.538853 0.221470 0.050 Uiso 1 1 calc R U . . .
H01I H 0.708169 0.572166 0.308914 0.050 Uiso 1 1 calc R U . . .
C01B C 0.48049(8) 0.3305(2) 0.6710(3) 0.0340(8) Uani 1 1 d . . . . .
H01J H 0.478506 0.337089 0.743322 0.041 Uiso 1 1 calc R U . . .
C01C C 0.65359(8) 0.76578(19) 0.6600(2) 0.0356(8) Uani 1 1 d D . . . .
C01D C 0.45187(9) 0.2995(2) 0.6148(3) 0.0385(9) Uani 1 1 d . . . . .
H01K H 0.430326 0.283677 0.648227 0.046 Uiso 1 1 calc R U . . .
C01E C 0.72013(8) 0.3606(2) 0.2236(3) 0.0354(8) Uani 1 1 d . . . . .
H01L H 0.718519 0.301687 0.256937 0.053 Uiso 1 1 calc R U . . .
H01M H 0.744112 0.368882 0.195863 0.053 Uiso 1 1 calc R U . . .
H01N H 0.702773 0.363863 0.167614 0.053 Uiso 1 1 calc R U . . .
C01F C 0.45494(8) 0.2917(2) 0.5092(3) 0.0389(9) Uani 1 1 d . . . . .
H01O H 0.435145 0.271874 0.470056 0.047 Uiso 1 1 calc R U . . .
F01G F 0.6318(3) 0.7911(6) 0.7394(7) 0.077(3) Uani 0.468(13) 1 d D U P A 1
F01H F 0.6837(2) 0.7525(5) 0.7070(11) 0.086(4) Uani 0.468(13) 1 d D U P A 1
F1 F 0.6382(2) 0.8397(4) 0.6268(7) 0.067(2) Uani 0.532(13) 1 d D U P A 2
F00Y F 0.68799(13) 0.7807(5) 0.6317(9) 0.081(3) Uani 0.532(13) 1 d D U P A 2
F01I F 0.6537(4) 0.7672(5) 0.7593(3) 0.080(3) Uani 0.532(13) 1 d D U P A 2

loop_
_atom_site_aniso_label
_atom_site_aniso_U_11
_atom_site_aniso_U_22
_atom_site_aniso_U_33
_atom_site_aniso_U_23
_atom_site_aniso_U_13
_atom_site_aniso_U_12
F001 0.0461(11) 0.0200(9) 0.0480(12) 0.0037(8) 0.0022(9) 0.0014(8)
F002 0.0575(13) 0.0390(11) 0.0386(12) 0.0028(9) 0.0218(10) 0.0227(10)
F003 0.0390(11) 0.0474(12) 0.0571(14) -0.0096(10) -0.0200(10) 0.0198(9)
O004 0.0212(10) 0.0463(13) 0.0169(11) 0.0033(9) 0.0008(9) -0.0013(9)
F005 0.0456(12) 0.0951(18) 0.0257(11) 0.0036(11) -0.0131(9) -0.0035(12)
F006 0.0513(13) 0.124(2) 0.0251(11) 0.0160(12) 0.0128(10) 0.0462(14)
F007 0.144(3) 0.0419(14) 0.0377(13) 0.0161(10) -0.0296(15) -0.0026(14)
N008 0.0155(11) 0.0213(12) 0.0166(12) 0.0026(10) 0.0016(9) 0.0007(9)
C009 0.0138(12) 0.0208(14) 0.0169(14) -0.0012(11) 0.0007(11) 0.0043(11)
C00A 0.0139(12) 0.0150(14) 0.0207(15) -0.0009(11) -0.0011(11) -0.0005(10)
C00B 0.0165(13) 0.0218(15) 0.0165(14) 0.0008(11) 0.0011(11) 0.0008(11)
C00C 0.0187(13) 0.0136(14) 0.0186(15) -0.0003(11) 0.0020(12) -0.0004(11)
C00D 0.0166(13) 0.0182(14) 0.0136(13) 0.0003(11) 0.0010(11) -0.0005(11)
C00E 0.0176(13) 0.0162(14) 0.0157(14) -0.0004(11) 0.0018(11) -0.0004(11)
C00F 0.0177(13) 0.0174(14) 0.0174(14) 0.0011(11) 0.0034(11) 0.0004(11)
C00G 0.0166(12) 0.0147(14) 0.0194(14) 0.0008(11) 0.0000(11) 0.0005(11)
C00H 0.0225(14) 0.0220(15) 0.0169(14) -0.0019(12) -0.0012(12) 0.0024(12)
C00I 0.0180(13) 0.0185(15) 0.0189(15) -0.0003(11) 0.0009(12) 0.0032(11)
C00J 0.0226(14) 0.0195(15) 0.0175(14) 0.0039(12) -0.0003(12) 0.0000(12)
C00K 0.0148(12) 0.0170(14) 0.0216(15) 0.0010(11) -0.0009(11) -0.0003(10)
C00L 0.0266(15) 0.0224(15) 0.0187(15) 0.0014(12) 0.0012(12) -0.0008(13)
C00M 0.0180(13) 0.0172(14) 0.0193(15) -0.0002(11) -0.0032(11) -0.0011(11)
C00N 0.0155(13) 0.0201(15) 0.0232(15) 0.0000(12) 0.0014(12) -0.0004(11)
C00O 0.0188(13) 0.0186(15) 0.0193(15) -0.0007(11) -0.0002(12) 0.0002(11)
C00P 0.0169(13) 0.0163(14) 0.0145(14) -0.0006(11) -0.0010(11) 0.0014(11)
C00Q 0.0259(14) 0.0209(16) 0.0225(16) -0.0015(12) -0.0039(13) -0.0029(12)
C00R 0.0251(15) 0.0205(15) 0.0246(16) -0.0034(12) -0.0046(13) 0.0019(12)
C00S 0.0232(14) 0.0205(15) 0.0248(16) -0.0008(12) -0.0018(13) -0.0017(12)
C00T 0.0257(15) 0.0303(17) 0.0188(15) -0.0050(13) -0.0048(12) 0.0012(13)
C00U 0.0258(15) 0.0199(15) 0.0245(16) 0.0023(12) -0.0014(13) -0.0003(12)
C00V 0.0218(14) 0.0233(15) 0.0226(16) -0.0001(12) 0.0045(12) 0.0004(12)
C00W 0.0230(14) 0.0169(14) 0.0295(17) 0.0022(12) 0.0026(13) 0.0025(12)
F00X 0.127(7) 0.039(4) 0.037(3) 0.006(3) -0.007(4) -0.048(4)
C00Y 0.0245(14) 0.0199(15) 0.0192(15) 0.0022(12) 0.0027(12) 0.0014(12)
C00Z 0.0170(13) 0.0279(16) 0.0158(14) 0.0036(12) -0.0010(11) 0.0010(12)
C010 0.0222(14) 0.0255(16) 0.0211(15) 0.0017(12) 0.0015(12) 0.0089(12)
C011 0.0270(15) 0.0241(17) 0.0273(17) -0.0002(13) 0.0006(14) 0.0043(13)
C012 0.0266(15) 0.0225(16) 0.0260(17) 0.0075(13) -0.0004(13) -0.0010(13)
C013 0.0355(17) 0.0280(17) 0.0163(15) -0.0037(12) -0.0041(13) 0.0045(14)
C014 0.0237(15) 0.0280(17) 0.0315(18) 0.0060(13) 0.0028(13) 0.0033(13)
C015 0.0294(16) 0.0375(19) 0.0223(17) -0.0010(14) -0.0007(14) 0.0083(14)
C016 0.0213(14) 0.0378(18) 0.0238(16) -0.0038(14) -0.0046(13) 0.0006(13)
C017 0.0165(13) 0.0327(17) 0.0254(16) 0.0062(13) 0.0019(12) 0.0004(12)
C018 0.0235(15) 0.0283(17) 0.041(2) -0.0015(15) 0.0003(14) 0.0009(13)
C019 0.0199(14) 0.0315(17) 0.0342(18) 0.0125(14) -0.0039(13) 0.0012(13)
C01A 0.0253(15) 0.0357(19) 0.039(2) 0.0129(15) 0.0037(14) -0.0049(14)
C01B 0.0343(17) 0.0331(18) 0.0346(19) 0.0118(15) 0.0093(15) 0.0090(15)
C01C 0.045(2) 0.0253(18) 0.036(2) -0.0083(15) -0.0096(17) 0.0021(15)
C01D 0.0294(17) 0.0275(18) 0.059(2) 0.0122(17) 0.0147(17) 0.0027(14)
C01E 0.0281(16) 0.047(2) 0.0308(19) -0.0015(15) 0.0115(14) 0.0074(15)
C01F 0.0236(16) 0.0324(19) 0.061(3) -0.0053(17) 0.0023(17) -0.0046(14)
F01G 0.093(5) 0.062(4) 0.076(5) -0.057(4) 0.030(4) -0.029(4)
F01H 0.077(5) 0.054(4) 0.129(8) -0.038(4) -0.070(5) 0.009(3)
F1 0.073(4) 0.027(3) 0.101(6) -0.017(3) -0.033(4) 0.011(3)
F00Y 0.048(3) 0.075(4) 0.119(6) -0.064(4) 0.004(3) -0.020(3)
F01I 0.154(7) 0.057(4) 0.028(3) -0.003(2) -0.018(4) -0.053(5)

loop_
_atom_type_symbol
_atom_type_description
_atom_type_scat_dispersion_real
_atom_type_scat_dispersion_imag
_atom_type_scat_source
C C 0.0033 0.0016 'International Tables Vol C Tables 4.2.6.8 and 6.1.1.4'
H H 0.0000 0.0000 'International Tables Vol C Tables 4.2.6.8 and 6.1.1.4'
F F 0.0171 0.0103 'International Tables Vol C Tables 4.2.6.8 and 6.1.1.4'
N N 0.0061 0.0033 'International Tables Vol C Tables 4.2.6.8 and 6.1.1.4'
O O 0.0106 0.0060 'International Tables Vol C Tables 4.2.6.8 and 6.1.1.4'

loop_
_geom_angle_atom_site_label_1
_geom_angle_atom_site_label_2
_geom_angle_atom_site_label_3
_geom_angle
_geom_angle_site_symmetry_1
_geom_angle_site_symmetry_3
_geom_angle_publ_flag
C00C N008 C00Z 124.3(2) . . ?
C00C N008 C017 119.1(2) . . ?
C00Z N008 C017 116.4(2) . . ?
C00H C009 C00D 120.5(2) . . ?
C00L C009 C00D 120.9(2) . . ?
C00L C009 C00H 118.5(3) . . ?
C00B C00A C00E 122.9(2) . . ?
C00B C00A C00Y 118.2(2) . . ?
C00Y C00A C00E 118.8(2) . . ?
C00A C00B H00B 119.4 . . ?
C00J C00B C00A 121.2(3) . . ?
C00J C00B H00B 119.4 . . ?
O004 C00C N008 121.2(2) . . ?
O004 C00C C00P 117.3(2) . . ?
N008 C00C C00P 121.5(2) . . ?
C009 C00D C00F 128.2(2) . . ?
C009 C00D C00G 120.6(2) . . ?
C009 C00D C00P 126.8(2) . . ?
C00F C00D C00P 90.50(19) . . ?
C00G C00D C00F 89.69(19) . . ?
C00G C00D C00P 89.67(19) . . ?
C00A C00E C00F 129.8(2) . . ?
C00A C00E C00M 121.3(2) . . ?
C00A C00E C00P 124.3(2) . . ?
C00F C00E C00M 89.96(19) . . ?
C00F C00E C00P 90.26(19) . . ?
C00M C00E C00P 89.98(19) . . ?
C00D C00F H00F 125.1 . . ?
C00E C00F C00D 90.16(19) . . ?
C00E C00F H00F 125.1 . . ?
C00E C00F C00O 90.0(2) . . ?
C00O C00F C00D 90.58(19) . . ?
C00O C00F H00F 125.1 . . ?
C00D C00G H00G 124.6 . . ?
C00D C00G C00K 91.48(19) . . ?
C00D C00G C00O 90.42(19) . . ?
C00K C00G H00G 124.6 . . ?
C00K C00G C00O 90.8(2) . . ?
C00O C00G H00G 124.6 . . ?
C009 C00H H00H 119.5 . . ?
C00U C00H C009 121.0(3) . . ?
C00U C00H H00H 119.5 . . ?
C00Q C00I C00K 121.1(2) . . ?
C00S C00I C00K 120.6(2) . . ?
C00S C00I C00Q 118.3(3) . . ?
C00B C00J H00J 120.3 . . ?
C00N C00J C00B 119.5(3) . . ?
C00N C00J H00J 120.3 . . ?
C00G C00K C00P 88.97(19) . . ?
C00I C00K C00G 124.5(2) . . ?
C00I C00K C00M 125.3(2) . . ?
C00I C00K C00P 127.1(2) . . ?
C00M C00K C00G 89.2(2) . . ?
C00M C00K C00P 90.16(19) . . ?
C009 C00L H00L 119.6 . . ?
C013 C00L C009 120.9(3) . . ?
C013 C00L H00L 119.6 . . ?
C00E C00M H00M 124.7 . . ?
C00K C00M C00E 90.99(19) . . ?
C00K C00M H00M 124.7 . . ?
C00K C00M C00O 91.6(2) . . ?
C00O C00M C00E 89.97(19) . . ?
C00O C00M H00M 124.7 . . ?
C00J C00N C00V 120.6(3) . . ?
C00J C00N C011 118.3(3) . . ?
C00V C00N C011 121.1(3) . . ?
C00F C00O C00G 89.31(19) . . ?
C00M C00O C00F 90.05(19) . . ?
C00M C00O C00G 88.5(2) . . ?
C00W C00O C00F 125.4(2) . . ?
C00W C00O C00G 125.5(2) . . ?
C00W C00O C00M 126.4(2) . . ?
C00C C00P C00D 129.3(2) . . ?
C00C C00P C00E 123.8(2) . . ?
C00C C00P C00K 124.0(2) . . ?
C00D C00P C00E 89.07(19) . . ?
C00D C00P C00K 89.88(19) . . ?
C00E C00P C00K 88.87(19) . . ?
C00I C00Q H00Q 119.6 . . ?
C012 C00Q C00I 120.8(3) . . ?
C012 C00Q H00Q 119.6 . . ?
C00U C00R C01C 119.5(3) . . ?
C013 C00R C00U 120.0(3) . . ?
C013 C00R C01C 120.4(3) . . ?
C00I C00S H00S 119.3 . . ?
C00I C00S C00T 121.3(3) . . ?
C00T C00S H00S 119.3 . . ?
C00S C00T H00T 120.1 . . ?
C010 C00T C00S 119.7(3) . . ?
C010 C00T H00T 120.1 . . ?
C00H C00U C00R 119.5(3) . . ?
C00H C00U H00U 120.2 . . ?
C00R C00U H00U 120.2 . . ?
C00N C00V H00V 120.3 . . ?
C00Y C00V C00N 119.3(3) . . ?
C00Y C00V H00V 120.3 . . ?
C014 C00W C00O 121.2(3) . . ?
C014 C00W C018 118.4(3) . . ?
C018 C00W C00O 120.3(3) . . ?
C00A C00Y H00Y 119.4 . . ?
C00V C00Y C00A 121.2(3) . . ?
C00V C00Y H00Y 119.4 . . ?
N008 C00Z H00Z 107.9 . . ?
N008 C00Z C016 112.2(2) . . ?
N008 C00Z C019 111.2(2) . . ?
C016 C00Z H00Z 107.9 . . ?
C016 C00Z C019 109.7(2) . . ?
C019 C00Z H00Z 107.9 . . ?
C00T C010 C012 119.8(3) . . ?
C00T C010 C015 119.6(3) . . ?
C012 C010 C015 120.6(3) . . ?
F001 C011 C00N 112.4(2) . . ?
F002 C011 F001 105.9(2) . . ?
F002 C011 F003 106.6(2) . . ?
F002 C011 C00N 113.4(2) . . ?
F003 C011 F001 105.7(2) . . ?
F003 C011 C00N 112.3(2) . . ?
C00Q C012 C010 120.0(3) . . ?
C00Q C012 H012 120.0 . . ?
C010 C012 H012 120.0 . . ?
C00L C013 C00R 120.1(3) . . ?
C00L C013 H013 120.0 . . ?
C00R C013 H013 120.0 . . ?
C00W C014 H014 119.6 . . ?
C01B C014 C00W 120.8(3) . . ?
C01B C014 H014 119.6 . . ?
F005 C015 C010 113.4(3) . . ?
F006 C015 F005 103.8(3) . . ?
F006 C015 C010 112.5(2) . . ?
F007 C015 F005 104.4(3) . . ?
F007 C015 F006 107.9(3) . . ?
F007 C015 C010 114.0(3) . . ?
C00Z C016 H01A 109.5 . . ?
C00Z C016 H01B 109.5 . . ?
C00Z C016 H01C 109.5 . . ?
H01A C016 H01B 109.5 . . ?
H01A C016 H01C 109.5 . . ?
H01B C016 H01C 109.5 . . ?
N008 C017 H017 106.5 . . ?
N008 C017 C01A 111.7(2) . . ?
N008 C017 C01E 112.3(2) . . ?
C01A C017 H017 106.5 . . ?
C01A C017 C01E 112.8(3) . . ?
C01E C017 H017 106.5 . . ?
C00W C018 H018 119.8 . . ?
C01F C018 C00W 120.5(3) . . ?
C01F C018 H018 119.8 . . ?
C00Z C019 H01D 109.5 . . ?
C00Z C019 H01E 109.5 . . ?
C00Z C019 H01F 109.5 . . ?
H01D C019 H01E 109.5 . . ?
H01D C019 H01F 109.5 . . ?
H01E C019 H01F 109.5 . . ?
C017 C01A H01G 109.5 . . ?
C017 C01A H01H 109.5 . . ?
C017 C01A H01I 109.5 . . ?
H01G C01A H01H 109.5 . . ?
H01G C01A H01I 109.5 . . ?
H01H C01A H01I 109.5 . . ?
C014 C01B H01J 119.9 . . ?
C01D C01B C014 120.2(3) . . ?
C01D C01B H01J 119.9 . . ?
F00X C01C C00R 115.9(4) . . ?
F00X C01C F01G 102.6(5) . . ?
F00X C01C F01H 111.5(6) . . ?
F01G C01C C00R 109.4(4) . . ?
F01H C01C C00R 113.8(3) . . ?
F01H C01C F01G 102.0(5) . . ?
F1 C01C C00R 112.1(4) . . ?
F1 C01C F00Y 101.1(5) . . ?
F00Y C01C C00R 111.6(3) . . ?
F01I C01C C00R 116.9(4) . . ?
F01I C01C F1 108.5(5) . . ?
F01I C01C F00Y 105.4(5) . . ?
C01B C01D H01K 120.4 . . ?
C01B C01D C01F 119.3(3) . . ?
C01F C01D H01K 120.4 . . ?
C017 C01E H01L 109.5 . . ?
C017 C01E H01M 109.5 . . ?
C017 C01E H01N 109.5 . . ?
H01L C01E H01M 109.5 . . ?
H01L C01E H01N 109.5 . . ?
H01M C01E H01N 109.5 . . ?
C018 C01F C01D 120.8(3) . . ?
C018 C01F H01O 119.6 . . ?
C01D C01F H01O 119.6 . . ?

loop_
_geom_bond_atom_site_label_1
_geom_bond_atom_site_label_2
_geom_bond_distance
_geom_bond_site_symmetry_2
_geom_bond_publ_flag
F001 C011 1.339(3) . ?
F002 C011 1.338(3) . ?
F003 C011 1.339(3) . ?
O004 C00C 1.236(3) . ?
F005 C015 1.339(4) . ?
F006 C015 1.327(4) . ?
F007 C015 1.319(4) . ?
N008 C00C 1.350(3) . ?
N008 C00Z 1.480(3) . ?
N008 C017 1.489(3) . ?
C009 C00D 1.482(4) . ?
C009 C00H 1.396(4) . ?
C009 C00L 1.390(4) . ?
C00A C00B 1.386(4) . ?
C00A C00E 1.481(4) . ?
C00A C00Y 1.401(4) . ?
C00B H00B 0.9500 . ?
C00B C00J 1.386(4) . ?
C00C C00P 1.508(4) . ?
C00D C00F 1.571(4) . ?
C00D C00G 1.567(4) . ?
C00D C00P 1.581(4) . ?
C00E C00F 1.569(4) . ?
C00E C00M 1.572(4) . ?
C00E C00P 1.589(4) . ?
C00F H00F 1.0000 . ?
C00F C00O 1.570(4) . ?
C00G H00G 1.0000 . ?
C00G C00K 1.569(4) . ?
C00G C00O 1.578(4) . ?
C00H H00H 0.9500 . ?
C00H C00U 1.381(4) . ?
C00I C00K 1.496(4) . ?
C00I C00Q 1.395(4) . ?
C00I C00S 1.381(4) . ?
C00J H00J 0.9500 . ?
C00J C00N 1.383(4) . ?
C00K C00M 1.557(4) . ?
C00K C00P 1.598(4) . ?
C00L H00L 0.9500 . ?
C00L C013 1.380(4) . ?
C00M H00M 1.0000 . ?
C00M C00O 1.568(4) . ?
C00N C00V 1.388(4) . ?
C00N C011 1.497(4) . ?
C00O C00W 1.484(4) . ?
C00Q H00Q 0.9500 . ?
C00Q C012 1.382(4) . ?
C00R C00U 1.390(4) . ?
C00R C013 1.383(4) . ?
C00R C01C 1.484(4) . ?
C00S H00S 0.9500 . ?
C00S C00T 1.390(4) . ?
C00T H00T 0.9500 . ?
C00T C010 1.378(4) . ?
C00U H00U 0.9500 . ?
C00V H00V 0.9500 . ?
C00V C00Y 1.380(4) . ?
C00W C014 1.391(4) . ?
C00W C018 1.396(4) . ?
F00X C01C 1.298(5) . ?
C00Y H00Y 0.9500 . ?
C00Z H00Z 1.0000 . ?
C00Z C016 1.526(4) . ?
C00Z C019 1.532(4) . ?
C010 C012 1.390(4) . ?
C010 C015 1.486(4) . ?
C012 H012 0.9500 . ?
C013 H013 0.9500 . ?
C014 H014 0.9500 . ?
C014 C01B 1.391(4) . ?
C016 H01A 0.9800 . ?
C016 H01B 0.9800 . ?
C016 H01C 0.9800 . ?
C017 H017 1.0000 . ?
C017 C01A 1.519(4) . ?
C017 C01E 1.525(4) . ?
C018 H018 0.9500 . ?
C018 C01F 1.382(4) . ?
C019 H01D 0.9800 . ?
C019 H01E 0.9800 . ?
C019 H01F 0.9800 . ?
C01A H01G 0.9800 . ?
C01A H01H 0.9800 . ?
C01A H01I 0.9800 . ?
C01B H01J 0.9500 . ?
C01B C01D 1.382(5) . ?
C01C F01G 1.373(5) . ?
C01C F01H 1.301(5) . ?
C01C F1 1.317(5) . ?
C01C F00Y 1.364(5) . ?
C01C F01I 1.293(5) . ?
C01D H01K 0.9500 . ?
C01D C01F 1.384(5) . ?
C01E H01L 0.9800 . ?
C01E H01M 0.9800 . ?
C01E H01N 0.9800 . ?
C01F H01O 0.9500 . ?

loop_
_geom_torsion_atom_site_label_1
_geom_torsion_atom_site_label_2
_geom_torsion_atom_site_label_3
_geom_torsion_atom_site_label_4
_geom_torsion
_geom_torsion_site_symmetry_1
_geom_torsion_site_symmetry_2
_geom_torsion_site_symmetry_3
_geom_torsion_site_symmetry_4
_geom_torsion_publ_flag
O004 C00C C00P C00D -129.5(3) . . . . ?
O004 C00C C00P C00E 108.9(3) . . . . ?
O004 C00C C00P C00K -6.1(4) . . . . ?
N008 C00C C00P C00D 51.7(4) . . . . ?
N008 C00C C00P C00E -69.9(3) . . . . ?
N008 C00C C00P C00K 175.1(2) . . . . ?
C009 C00D C00F C00E -140.6(3) . . . . ?
C009 C00D C00F C00O 129.4(3) . . . . ?
C009 C00D C00G C00K 134.3(2) . . . . ?
C009 C00D C00G C00O -134.9(2) . . . . ?
C009 C00D C00P C00C 6.5(4) . . . . ?
C009 C00D C00P C00E 141.5(3) . . . . ?
C009 C00D C00P C00K -129.7(3) . . . . ?
C009 C00H C00U C00R -0.2(4) . . . . ?
C009 C00L C013 C00R 0.2(4) . . . . ?
C00A C00B C00J C00N -0.2(4) . . . . ?
C00A C00E C00F C00D 137.9(3) . . . . ?
C00A C00E C00F C00O -131.6(3) . . . . ?
C00A C00E C00M C00K -130.9(2) . . . . ?
C00A C00E C00M C00O 137.5(2) . . . . ?
C00A C00E C00P C00C -2.7(4) . . . . ?
C00A C00E C00P C00D -141.5(3) . . . . ?
C00A C00E C00P C00K 128.6(3) . . . . ?
C00B C00A C00E C00F 10.7(4) . . . . ?
C00B C00A C00E C00M -109.7(3) . . . . ?
C00B C00A C00E C00P 135.8(3) . . . . ?
C00B C00A C00Y C00V 0.1(4) . . . . ?
C00B C00J C00N C00V 0.1(4) . . . . ?
C00B C00J C00N C011 -179.0(3) . . . . ?
C00C N008 C00Z C016 -123.8(3) . . . . ?
C00C N008 C00Z C019 112.9(3) . . . . ?
C00C N008 C017 C01A 64.0(3) . . . . ?
C00C N008 C017 C01E -63.9(3) . . . . ?
C00D C009 C00H C00U 177.1(2) . . . . ?
C00D C009 C00L C013 -177.1(3) . . . . ?
C00D C00F C00O C00G 0.71(19) . . . . ?
C00D C00F C00O C00M 89.2(2) . . . . ?
C00D C00F C00O C00W -134.1(3) . . . . ?
C00D C00G C00K C00I -136.4(3) . . . . ?
C00D C00G C00K C00M 89.74(19) . . . . ?
C00D C00G C00K C00P -0.44(19) . . . . ?
C00D C00G C00O C00F -0.71(19) . . . . ?
C00D C00G C00O C00M -90.79(19) . . . . ?
C00D C00G C00O C00W 133.9(3) . . . . ?
C00E C00A C00B C00J 177.4(2) . . . . ?
C00E C00A C00Y C00V -177.3(2) . . . . ?
C00E C00F C00O C00G -89.45(19) . . . . ?
C00E C00F C00O C00M -0.98(19) . . . . ?
C00E C00F C00O C00W 135.8(3) . . . . ?
C00E C00M C00O C00F 0.98(19) . . . . ?
C00E C00M C00O C00G 90.29(19) . . . . ?
C00E C00M C00O C00W -135.0(3) . . . . ?
C00F C00D C00G C00K -90.1(2) . . . . ?
C00F C00D C00G C00O 0.71(19) . . . . ?
C00F C00D C00P C00C -134.6(3) . . . . ?
C00F C00D C00P C00E 0.38(19) . . . . ?
C00F C00D C00P C00K 89.25(19) . . . . ?
C00F C00E C00M C00K 90.6(2) . . . . ?
C00F C00E C00M C00O -0.98(19) . . . . ?
C00F C00E C00P C00C 138.4(2) . . . . ?
C00F C00E C00P C00D -0.38(19) . . . . ?
C00F C00E C00P C00K -90.28(19) . . . . ?
C00F C00O C00W C014 25.4(4) . . . . ?
C00F C00O C00W C018 -154.0(3) . . . . ?
C00G C00D C00F C00E 89.29(19) . . . . ?
C00G C00D C00F C00O -0.72(19) . . . . ?
C00G C00D C00P C00C 135.7(3) . . . . ?
C00G C00D C00P C00E -89.31(19) . . . . ?
C00G C00D C00P C00K -0.43(19) . . . . ?
C00G C00K C00M C00E -89.29(19) . . . . ?
C00G C00K C00M C00O 0.70(19) . . . . ?
C00G C00K C00P C00C -139.3(2) . . . . ?
C00G C00K C00P C00D 0.43(19) . . . . ?
C00G C00K C00P C00E 89.51(19) . . . . ?
C00G C00O C00W C014 -93.9(3) . . . . ?
C00G C00O C00W C018 86.7(4) . . . . ?
C00H C009 C00D C00F 165.5(2) . . . . ?
C00H C009 C00D C00G -77.3(3) . . . . ?
C00H C009 C00D C00P 38.5(4) . . . . ?
C00H C009 C00L C013 -1.0(4) . . . . ?
C00I C00K C00M C00E 137.5(3) . . . . ?
C00I C00K C00M C00O -132.5(3) . . . . ?
C00I C00K C00P C00C -5.1(4) . . . . ?
C00I C00K C00P C00D 134.6(3) . . . . ?
C00I C00K C00P C00E -136.3(3) . . . . ?
C00I C00Q C012 C010 1.1(4) . . . . ?
C00I C00S C00T C010 0.6(4) . . . . ?
C00J C00N C00V C00Y 0.0(4) . . . . ?
C00J C00N C011 F001 65.2(3) . . . . ?
C00J C00N C011 F002 -174.7(2) . . . . ?
C00J C00N C011 F003 -53.8(4) . . . . ?
C00K C00G C00O C00F 90.77(19) . . . . ?
C00K C00G C00O C00M 0.69(19) . . . . ?
C00K C00G C00O C00W -134.6(3) . . . . ?
C00K C00I C00Q C012 177.8(3) . . . . ?
C00K C00I C00S C00T -178.7(3) . . . . ?
C00K C00M C00O C00F -90.01(19) . . . . ?
C00K C00M C00O C00G -0.70(19) . . . . ?
C00K C00M C00O C00W 134.0(3) . . . . ?
C00L C009 C00D C00F -18.5(4) . . . . ?
C00L C009 C00D C00G 98.7(3) . . . . ?
C00L C009 C00D C00P -145.5(3) . . . . ?
C00L C009 C00H C00U 1.0(4) . . . . ?
C00M C00E C00F C00D -89.60(19) . . . . ?
C00M C00E C00F C00O 0.98(19) . . . . ?
C00M C00E C00P C00C -131.7(3) . . . . ?
C00M C00E C00P C00D 89.58(19) . . . . ?
C00M C00E C00P C00K -0.32(19) . . . . ?
C00M C00K C00P C00C 131.5(2) . . . . ?
C00M C00K C00P C00D -88.8(2) . . . . ?
C00M C00K C00P C00E 0.32(19) . . . . ?
C00M C00O C00W C014 147.1(3) . . . . ?
C00M C00O C00W C018 -32.4(4) . . . . ?
C00N C00V C00Y C00A -0.1(4) . . . . ?
C00O C00G C00K C00I 133.1(3) . . . . ?
C00O C00G C00K C00M -0.70(19) . . . . ?
C00O C00G C00K C00P -90.87(19) . . . . ?
C00O C00W C014 C01B -177.2(3) . . . . ?
C00O C00W C018 C01F 177.7(3) . . . . ?
C00P C00D C00F C00E -0.38(19) . . . . ?
C00P C00D C00F C00O -90.39(19) . . . . ?
C00P C00D C00G C00K 0.44(19) . . . . ?
C00P C00D C00G C00O 91.21(19) . . . . ?
C00P C00E C00F C00D 0.38(19) . . . . ?
C00P C00E C00F C00O 90.96(19) . . . . ?
C00P C00E C00M C00K 0.3(2) . . . . ?
C00P C00E C00M C00O -91.25(19) . . . . ?
C00P C00K C00M C00E -0.33(19) . . . . ?
C00P C00K C00M C00O 89.67(19) . . . . ?
C00Q C00I C00K C00G 62.8(4) . . . . ?
C00Q C00I C00K C00M -179.3(3) . . . . ?
C00Q C00I C00K C00P -56.7(4) . . . . ?
C00Q C00I C00S C00T 1.6(4) . . . . ?
C00S C00I C00K C00G -116.8(3) . . . . ?
C00S C00I C00K C00M 1.0(4) . . . . ?
C00S C00I C00K C00P 123.7(3) . . . . ?
C00S C00I C00Q C012 -2.5(4) . . . . ?
C00S C00T C010 C012 -2.1(4) . . . . ?
C00S C00T C010 C015 174.3(3) . . . . ?
C00T C010 C012 C00Q 1.2(4) . . . . ?
C00T C010 C015 F005 36.4(4) . . . . ?
C00T C010 C015 F006 -81.0(4) . . . . ?
C00T C010 C015 F007 155.7(3) . . . . ?
C00U C00R C013 C00L 0.5(4) . . . . ?
C00U C00R C01C F00X 26.6(8) . . . . ?
C00U C00R C01C F01G 142.0(7) . . . . ?
C00U C00R C01C F01H -104.6(8) . . . . ?
C00U C00R C01C F1 59.9(6) . . . . ?
C00U C00R C01C F00Y -52.7(7) . . . . ?
C00U C00R C01C F01I -174.0(7) . . . . ?
C00V C00N C011 F001 -113.9(3) . . . . ?
C00V C00N C011 F002 6.2(4) . . . . ?
C00V C00N C011 F003 127.1(3) . . . . ?
C00W C014 C01B C01D -0.9(5) . . . . ?
C00W C018 C01F C01D -0.2(5) . . . . ?
C00Y C00A C00B C00J 0.1(4) . . . . ?
C00Y C00A C00E C00F -172.0(3) . . . . ?
C00Y C00A C00E C00M 67.6(3) . . . . ?
C00Y C00A C00E C00P -46.9(4) . . . . ?
C00Z N008 C00C O004 -171.6(2) . . . . ?
C00Z N008 C00C C00P 7.1(4) . . . . ?
C00Z N008 C017 C01A -120.9(3) . . . . ?
C00Z N008 C017 C01E 111.2(3) . . . . ?
C011 C00N C00V C00Y 179.2(3) . . . . ?
C012 C010 C015 F005 -147.3(3) . . . . ?
C012 C010 C015 F006 95.3(3) . . . . ?
C012 C010 C015 F007 -28.0(4) . . . . ?
C013 C00R C00U C00H -0.5(4) . . . . ?
C013 C00R C01C F00X -154.4(7) . . . . ?
C013 C00R C01C F01G -39.1(7) . . . . ?
C013 C00R C01C F01H 74.3(8) . . . . ?
C013 C00R C01C F1 -121.1(6) . . . . ?
C013 C00R C01C F00Y 126.2(6) . . . . ?
C013 C00R C01C F01I 5.0(8) . . . . ?
C014 C00W C018 C01F -1.7(4) . . . . ?
C014 C01B C01D C01F -1.1(5) . . . . ?
C015 C010 C012 C00Q -175.1(3) . . . . ?
C017 N008 C00C O004 3.0(4) . . . . ?
C017 N008 C00C C00P -178.3(2) . . . . ?
C017 N008 C00Z C016 61.5(3) . . . . ?
C017 N008 C00Z C019 -61.8(3) . . . . ?
C018 C00W C014 C01B 2.2(4) . . . . ?
C01B C01D C01F C018 1.6(5) . . . . ?
C01C C00R C00U C00H 178.4(3) . . . . ?
C01C C00R C013 C00L -178.4(3) . . . . ?
